data_7063878
loop_
_publ_author_name
'Ajaykamal, Tamilarasan'
'Bharadwaj, Vishnubhotla V. Sai Siva'
'K\"ockerling, Martin'
'Vadivelu, Prabha'
'Palaniandavar, Mallayan'

_publ_section_title
;
 Copper(ii)-flavonolate complexes of sterically hindering 3N ligands as
 enzyme-substrate models for copper(ii) quercetin 2,4-dioxygenase:
 experimental and computational study on the dioxygenation reactivity
;
_journal_issue 29
_journal_name_full 'New Journal of Chemistry'
_journal_page_first 12861
_journal_page_last 12874
_journal_paper_doi 10.1039/D4NJ05389C
_journal_volume 49
_journal_year 2025
_chemical_formula_moiety '(C28 H30 Cu N3 O3 1+), (O4 Cl 1-)'
_chemical_formula_sum 'C28 H30 Cl Cu N3 O7'
_chemical_formula_weight 619.54
_chemical_name_systematic
'(4-oxo-2-phenyl-4H-chromen-3-olate)-(1-methyl-4-((6-methylpyridin-2-yl)methyl)-1,4-diazepane)-copper(II) perchlorate'
_space_group_crystal_system monoclinic
_space_group_IT_number 14
_space_group_name_Hall '-P 2yn'
_space_group_name_H-M_alt 'P 1 21/n 1'
_atom_sites_solution_hydrogens geom
_atom_sites_solution_primary direct
_atom_sites_solution_secondary difmap
_audit_creation_date july-9-2022
_audit_creation_method 'ciftab-2016 (M. K\"ockerling, 2016)'
_audit_update_record
;
2022-07-09 deposited with the CCDC.	2025-06-25 downloaded from the CCDC.
;
_cell_angle_alpha 90
_cell_angle_beta 113.908(2)
_cell_angle_gamma 90
_cell_formula_units_Z 4
_cell_length_a 12.8840(6)
_cell_length_b 15.2319(8)
_cell_length_c 15.1533(7)
_cell_measurement_reflns_used 9769
_cell_measurement_temperature 123(2)
_cell_measurement_theta_max 30.324
_cell_measurement_theta_min 2.674
_cell_volume 2718.6(2)
_computing_cell_refinement 'Bruker SAINT'
_computing_data_collection 'Bruker APEX2'
_computing_data_reduction 'Bruker SAINT'
_computing_molecular_graphics 'Bruker SHELXTL'
_computing_publication_material 'Bruker SHELXTL'
_computing_structure_refinement 'SHELXL-2014 (Sheldrick, 2014)'
_computing_structure_solution 'SHELXS-2014 (Sheldrick, 2014)'
_diffrn_ambient_temperature 123(2)
_diffrn_measured_fraction_theta_full 0.999
_diffrn_measured_fraction_theta_max 1.000
_diffrn_measurement_device_type 'Bruker APEX-II CCD'
_diffrn_measurement_method '\f and \w scans'
_diffrn_radiation_source 'microfocus sealed tube'
_diffrn_radiation_type MoK\a
_diffrn_radiation_wavelength 0.71073
_diffrn_reflns_av_R_equivalents 0.0657
_diffrn_reflns_av_unetI/netI 0.0305
_diffrn_reflns_Laue_measured_fraction_full 0.999
_diffrn_reflns_Laue_measured_fraction_max 1.000
_diffrn_reflns_limit_h_max 17
_diffrn_reflns_limit_h_min -16
_diffrn_reflns_limit_k_max 20
_diffrn_reflns_limit_k_min -20
_diffrn_reflns_limit_l_max 19
_diffrn_reflns_limit_l_min -20
_diffrn_reflns_number 84903
_diffrn_reflns_point_group_measured_fraction_full 0.999
_diffrn_reflns_point_group_measured_fraction_max 1.000
_diffrn_reflns_theta_full 25.000
_diffrn_reflns_theta_max 28.999
_diffrn_reflns_theta_min 2.209
_exptl_absorpt_coefficient_mu 0.952
_exptl_absorpt_correction_type multi-scan
_exptl_absorpt_process_details 'Bruker-Nonius SADABS'
_exptl_crystal_colour blue
_exptl_crystal_density_diffrn 1.514
_exptl_crystal_density_method none
_exptl_crystal_description 'irregular block'
_exptl_crystal_F_000 1284
_exptl_crystal_size_max 0.110
_exptl_crystal_size_mid 0.100
_exptl_crystal_size_min 0.080
_exptl_transmission_factor_max 0.74620
_exptl_transmission_factor_min 0.70000
_refine_diff_density_max 1.945
_refine_diff_density_min -0.687
_refine_diff_density_rms 0.102
_refine_ls_extinction_coef 0.0024(6)
_refine_ls_extinction_expression Fc^*^=kFc[1+0.001xFc^2^\l^3^/sin(2\q)]^-1/4^
_refine_ls_extinction_method SHELXL
_refine_ls_goodness_of_fit_ref 1.023
_refine_ls_hydrogen_treatment constr
_refine_ls_matrix_type full
_refine_ls_number_parameters 362
_refine_ls_number_reflns 7230
_refine_ls_number_restraints 0
_refine_ls_restrained_S_all 1.023
_refine_ls_R_factor_all 0.0849
_refine_ls_R_factor_gt 0.0564
_refine_ls_shift/su_max 0.001
_refine_ls_shift/su_mean 0.000
_refine_ls_structure_factor_coef Fsqd
_refine_ls_weighting_details 'w=1/[\s^2^(Fo^2^)+(0.0681P)^2^+7.8244P] where P=(Fo^2^+2Fc^2^)/3'
_refine_ls_weighting_scheme calc
_refine_ls_wR_factor_gt 0.1383
_refine_ls_wR_factor_ref 0.1606
_reflns_Friedel_coverage 0.000
_reflns_number_gt 5383
_reflns_number_total 7230
_reflns_threshold_expression 'I > 2\s(I)'
_cod_data_source_file d4nj05389c2.cif
_cod_data_source_block Cu3N6Pyfla
_cod_depositor_comments 'Adding full bibliography for 7063878.cif.'
_cod_original_sg_symbol_H-M 'P 21/n'
_cod_database_code 7063878
_shelx_space_group_comment
;
The symmetry employed for this shelxl refinement is uniquely defined
by the following loop  which should always be used as a source of
symmetry information in preference to the above space-group names.
They are only intended as comments.
;
_shelx_estimated_absorpt_t_min 0.903
_shelx_estimated_absorpt_t_max 0.928
_shelxl_version_number 2014-1

loop_
_space_group_symop_operation_xyz
'x, y, z'
'-x+1/2, y+1/2, -z+1/2'
'-x, -y, -z'
'x-1/2, -y-1/2, z-1/2'

loop_
_atom_site_label
_atom_site_type_symbol
_atom_site_fract_x
_atom_site_fract_y
_atom_site_fract_z
_atom_site_U_iso_or_equiv
_atom_site_adp_type
_atom_site_occupancy
_atom_site_site_symmetry_order
_atom_site_calc_flag
_atom_site_refinement_flags_posn
_atom_site_refinement_flags_adp
_atom_site_refinement_flags_occupancy
_atom_site_disorder_assembly
_atom_site_disorder_group
Cu1 Cu 0.39870(3) 0.55435(2) 0.23048(3) 0.0233(1) Uani 1 1 d . . . . .
O1 O 0.3957(2) 0.6396(2) 0.3208(2) 0.0429(7) Uani 1 1 d . . . . .
O2 O 0.2474(2) 0.5072(2) 0.2513(2) 0.0281(5) Uani 1 1 d . . . . .
O3 O 0.2055(2) 0.6795(2) 0.4382(2) 0.0276(5) Uani 1 1 d . . . . .
N1 N 0.5475(3) 0.4923(2) 0.3225(3) 0.056(1) Uani 1 1 d . . . . .
N2 N 0.4061(2) 0.4511(2) 0.1534(2) 0.0289(6) Uani 1 1 d . . . . .
N3 N 0.3232(2) 0.6148(2) 0.0957(2) 0.0275(6) Uani 1 1 d . . . . .
C1 C 0.6233(5) 0.5456(3) 0.4003(4) 0.061(1) Uani 1 1 d . . . . .
H1A H 0.6904 0.5111 0.4395 0.092 Uiso 1 1 calc R U . . .
H1B H 0.5844 0.5651 0.4407 0.092 Uiso 1 1 calc R U . . .
H1C H 0.6467 0.5969 0.3739 0.092 Uiso 1 1 calc R U . . .
C2 C 0.5117(5) 0.4098(3) 0.3533(4) 0.062(1) Uani 1 1 d . . . . .
H2A H 0.4484 0.4233 0.3723 0.074 Uiso 1 1 calc R U . . .
H2B H 0.5757 0.3878 0.4114 0.074 Uiso 1 1 calc R U . . .
C3 C 0.6106(4) 0.4670(3) 0.2542(3) 0.049(1) Uani 1 1 d . . . . .
H3A H 0.6625 0.5150 0.2543 0.059 Uiso 1 1 calc R U . . .
H3B H 0.6561 0.4130 0.2783 0.059 Uiso 1 1 calc R U . . .
C4 C 0.5208(3) 0.4522(2) 0.1517(3) 0.0322(7) Uani 1 1 d . . . . .
H4A H 0.5250 0.4998 0.1087 0.039 Uiso 1 1 calc R U . . .
H4B H 0.5351 0.3957 0.1263 0.039 Uiso 1 1 calc R U . . .
C5 C 0.4746(5) 0.3382(3) 0.2807(5) 0.075(2) Uani 1 1 d . . . . .
H5A H 0.5394 0.3190 0.2662 0.090 Uiso 1 1 calc R U . . .
H5B H 0.4488 0.2873 0.3071 0.090 Uiso 1 1 calc R U . . .
C6 C 0.3836(4) 0.3679(3) 0.1935(5) 0.059(1) Uani 1 1 d . . . . .
H6A H 0.3148 0.3757 0.2065 0.071 Uiso 1 1 calc R U . . .
H6B H 0.3670 0.3215 0.1439 0.071 Uiso 1 1 calc R U . . .
C7 C 0.3162(3) 0.4608(3) 0.0561(3) 0.0388(9) Uani 1 1 d . . . . .
H7A H 0.2434 0.4395 0.0555 0.047 Uiso 1 1 calc R U . . .
H7B H 0.3348 0.4248 0.0100 0.047 Uiso 1 1 calc R U . . .
C8 C 0.3043(3) 0.5545(3) 0.0254(2) 0.0328(8) Uani 1 1 d . . . . .
C9 C 0.2682(4) 0.5765(4) -0.0714(3) 0.060(2) Uani 1 1 d . . . . .
H9A H 0.2553 0.5325 -0.1191 0.072 Uiso 1 1 calc R U . . .
C10 C 0.2517(4) 0.6632(5) -0.0961(4) 0.082(2) Uani 1 1 d . . . . .
H10A H 0.2285 0.6807 -0.1615 0.098 Uiso 1 1 calc R U . . .
C11 C 0.2689(4) 0.7246(4) -0.0257(5) 0.072(2) Uani 1 1 d . . . . .
H11A H 0.2563 0.7849 -0.0430 0.087 Uiso 1 1 calc R U . . .
C12 C 0.3047(3) 0.7006(3) 0.0715(3) 0.044(1) Uani 1 1 d . . . . .
C13 C 0.3197(5) 0.7653(3) 0.1498(5) 0.069(2) Uani 1 1 d . . . . .
H13A H 0.3450 0.7347 0.2118 0.104 Uiso 1 1 calc R U . . .
H13B H 0.2473 0.7947 0.1365 0.104 Uiso 1 1 calc R U . . .
H13C H 0.3767 0.8090 0.1523 0.104 Uiso 1 1 calc R U . . .
C14 C 0.3102(3) 0.6328(2) 0.3467(2) 0.0264(6) Uani 1 1 d . . . . .
C15 C 0.2309(3) 0.5606(2) 0.3070(2) 0.0224(6) Uani 1 1 d . . . . .
C16 C 0.1370(3) 0.5538(2) 0.3358(2) 0.0243(6) Uani 1 1 d . . . . .
C17 C 0.1271(3) 0.6153(2) 0.3993(2) 0.0269(6) Uani 1 1 d . . . . .
C18 C 0.0362(3) 0.6147(3) 0.4271(3) 0.0362(8) Uani 1 1 d . . . . .
H18A H 0.0301 0.6581 0.4698 0.043 Uiso 1 1 calc R U . . .
C19 C -0.0442(3) 0.5498(3) 0.3910(3) 0.0409(9) Uani 1 1 d . . . . .
H19A H -0.1070 0.5488 0.4086 0.049 Uiso 1 1 calc R U . . .
C20 C -0.0350(3) 0.4852(3) 0.3290(3) 0.0394(9) Uani 1 1 d . . . . .
H20A H -0.0904 0.4400 0.3062 0.047 Uiso 1 1 calc R U . . .
C21 C 0.0539(3) 0.4870(2) 0.3008(2) 0.0305(7) Uani 1 1 d . . . . .
H21A H 0.0595 0.4435 0.2580 0.037 Uiso 1 1 calc R U . . .
C22 C 0.2961(3) 0.6887(2) 0.4128(2) 0.0244(6) Uani 1 1 d . . . . .
C23 C 0.3705(3) 0.7604(2) 0.4662(2) 0.0246(6) Uani 1 1 d . . . . .
C24 C 0.4516(3) 0.7971(2) 0.4371(3) 0.0330(7) Uani 1 1 d . . . . .
H24A H 0.4605 0.7747 0.3821 0.040 Uiso 1 1 calc R U . . .
C25 C 0.5186(3) 0.8663(3) 0.4890(3) 0.0369(8) Uani 1 1 d . . . . .
H25A H 0.5714 0.8923 0.4677 0.044 Uiso 1 1 calc R U . . .
C26 C 0.5099(3) 0.8982(2) 0.5717(3) 0.0338(8) Uani 1 1 d . . . . .
H26A H 0.5575 0.9448 0.6073 0.041 Uiso 1 1 calc R U . . .
C27 C 0.4319(3) 0.8617(2) 0.6015(2) 0.0313(7) Uani 1 1 d . . . . .
H27A H 0.4259 0.8828 0.6582 0.038 Uiso 1 1 calc R U . . .
C28 C 0.3619(3) 0.7940(2) 0.5490(2) 0.0270(6) Uani 1 1 d . . . . .
H28A H 0.3073 0.7701 0.5696 0.032 Uiso 1 1 calc R U . . .
Cl1 Cl 0.63990(7) 0.69762(6) 0.15979(6) 0.0314(2) Uani 1 1 d . . . . .
O4 O 0.6848(3) 0.7845(2) 0.1644(2) 0.0525(8) Uani 1 1 d . . . . .
O5 O 0.5837(3) 0.6902(2) 0.2244(2) 0.0443(7) Uani 1 1 d . . . . .
O6 O 0.5616(3) 0.6796(2) 0.0632(2) 0.0533(8) Uani 1 1 d . . . . .
O7 O 0.7301(3) 0.6346(2) 0.1861(3) 0.063(1) Uani 1 1 d . . . . .

loop_
_atom_site_aniso_label
_atom_site_aniso_U_11
_atom_site_aniso_U_22
_atom_site_aniso_U_33
_atom_site_aniso_U_23
_atom_site_aniso_U_13
_atom_site_aniso_U_12
Cu1 0.0261(2) 0.0249(2) 0.0178(2) -0.0025(1) 0.0079(1) 0.0016(2)
O1 0.044(2) 0.052(2) 0.048(2) -0.033(1) 0.034(1) -0.028(1)
O2 0.030(1) 0.026(1) 0.027(1) -0.0051(9) 0.0109(9) -0.0058(9)
O3 0.025(1) 0.035(1) 0.027(1) -0.0047(9) 0.0155(9) -0.0058(9)
N1 0.064(2) 0.022(2) 0.044(2) 0.009(1) -0.018(2) -0.007(2)
N2 0.028(1) 0.022(1) 0.036(2) -0.004(1) 0.012(1) 0.003(1)
N3 0.025(1) 0.032(1) 0.025(1) 0.008(1) 0.009(1) 0.006(1)
C1 0.058(3) 0.057(3) 0.045(2) 0.003(2) -0.002(2) -0.014(2)
C2 0.099(4) 0.032(2) 0.050(3) 0.017(2) 0.027(3) -0.004(2)
C3 0.034(2) 0.064(3) 0.041(2) 0.004(2) 0.006(2) -0.010(2)
C4 0.028(2) 0.031(2) 0.037(2) -0.009(1) 0.012(1) 0.005(1)
C5 0.057(3) 0.041(3) 0.102(4) 0.019(3) 0.006(3) -0.007(2)
C6 0.048(3) 0.028(2) 0.105(4) 0.008(2) 0.035(3) 0.004(2)
C7 0.029(2) 0.045(2) 0.036(2) -0.020(2) 0.007(2) 0.002(2)
C8 0.020(1) 0.057(2) 0.021(2) 0.000(2) 0.008(1) 0.009(2)
C9 0.032(2) 0.125(5) 0.022(2) 0.012(2) 0.010(2) 0.023(2)
C10 0.049(3) 0.157(7) 0.050(3) 0.065(4) 0.031(2) 0.040(4)
C11 0.043(3) 0.091(4) 0.086(4) 0.068(4) 0.030(3) 0.023(3)
C12 0.033(2) 0.038(2) 0.060(3) 0.025(2) 0.016(2) 0.006(2)
C13 0.060(3) 0.021(2) 0.109(5) 0.007(2) 0.017(3) 0.010(2)
C14 0.027(2) 0.032(2) 0.023(1) -0.006(1) 0.014(1) -0.008(1)
C15 0.024(1) 0.024(1) 0.017(1) 0.001(1) 0.006(1) -0.004(1)
C16 0.022(1) 0.026(2) 0.020(1) 0.008(1) 0.004(1) -0.004(1)
C17 0.022(2) 0.034(2) 0.022(1) 0.005(1) 0.007(1) -0.004(1)
C18 0.030(2) 0.048(2) 0.035(2) -0.000(2) 0.017(2) -0.006(2)
C19 0.025(2) 0.060(3) 0.039(2) 0.010(2) 0.014(2) -0.009(2)
C20 0.030(2) 0.042(2) 0.040(2) 0.011(2) 0.007(2) -0.015(2)
C21 0.028(2) 0.029(2) 0.028(2) 0.007(1) 0.004(1) -0.004(1)
C22 0.021(1) 0.032(2) 0.020(1) -0.002(1) 0.009(1) -0.005(1)
C23 0.022(1) 0.027(2) 0.023(1) -0.007(1) 0.007(1) -0.003(1)
C24 0.032(2) 0.039(2) 0.032(2) -0.013(2) 0.016(1) -0.010(2)
C25 0.029(2) 0.040(2) 0.044(2) -0.014(2) 0.016(2) -0.012(2)
C26 0.026(2) 0.032(2) 0.034(2) -0.012(1) 0.003(1) -0.002(1)
C27 0.027(2) 0.035(2) 0.027(2) -0.012(1) 0.006(1) 0.004(1)
C28 0.023(2) 0.032(2) 0.024(2) -0.005(1) 0.008(1) 0.003(1)
Cl1 0.0379(4) 0.0335(4) 0.0280(4) -0.0024(3) 0.0185(3) -0.0003(3)
O4 0.079(2) 0.038(2) 0.052(2) -0.014(1) 0.039(2) -0.018(2)
O5 0.053(2) 0.054(2) 0.039(1) 0.001(1) 0.032(1) 0.002(1)
O6 0.055(2) 0.073(2) 0.032(1) -0.018(1) 0.018(1) -0.017(2)
O7 0.057(2) 0.070(2) 0.078(2) 0.030(2) 0.044(2) 0.027(2)

loop_
_atom_type_symbol
_atom_type_description
_atom_type_scat_dispersion_real
_atom_type_scat_dispersion_imag
_atom_type_scat_source
C C 0.0034 0.0017 'International Tables Vol C Tables 4.2.6.8 and 6.1.1.4'
H H 0.0000 0.0000 'International Tables Vol C Tables 4.2.6.8 and 6.1.1.4'
Cl Cl 0.1507 0.1611 'International Tables Vol C Tables 4.2.6.8 and 6.1.1.4'
N N 0.0066 0.0034 'International Tables Vol C Tables 4.2.6.8 and 6.1.1.4'
O O 0.0114 0.0062 'International Tables Vol C Tables 4.2.6.8 and 6.1.1.4'
Cu Cu 0.3234 1.2742 'International Tables Vol C Tables 4.2.6.8 and 6.1.1.4'

loop_
_geom_angle_atom_site_label_1
_geom_angle_atom_site_label_2
_geom_angle_atom_site_label_3
_geom_angle
_geom_angle_site_symmetry_1
_geom_angle_site_symmetry_3
O1 Cu1 N2 170.6(1) . .
O1 Cu1 N1 96.3(2) . .
N2 Cu1 N1 77.5(1) . .
O1 Cu1 N3 105.5(1) . .
N2 Cu1 N3 83.6(1) . .
N1 Cu1 N3 142.4(2) . .
O1 Cu1 O2 80.98(9) . .
N2 Cu1 O2 94.7(1) . .
N1 Cu1 O2 112.4(1) . .
N3 Cu1 O2 101.2(1) . .
C14 O1 Cu1 115.2(2) . .
C15 O2 Cu1 106.5(2) . .
C17 O3 C22 121.3(3) . .
C1 N1 C2 114.6(4) . .
C1 N1 C3 108.2(4) . .
C2 N1 C3 107.7(4) . .
C1 N1 Cu1 115.3(3) . .
C2 N1 Cu1 106.1(3) . .
C3 N1 Cu1 104.3(2) . .
C7 N2 C6 107.0(3) . .
C7 N2 C4 111.5(3) . .
C6 N2 C4 112.1(3) . .
C7 N2 Cu1 107.8(2) . .
C6 N2 Cu1 111.8(3) . .
C4 N2 Cu1 106.6(2) . .
C8 N3 C12 119.2(3) . .
C8 N3 Cu1 109.6(2) . .
C12 N3 Cu1 130.7(3) . .
N1 C1 H1A 109.5 . .
N1 C1 H1B 109.5 . .
H1A C1 H1B 109.5 . .
N1 C1 H1C 109.5 . .
H1A C1 H1C 109.5 . .
H1B C1 H1C 109.5 . .
N1 C2 C5 116.0(4) . .
N1 C2 H2A 108.3 . .
C5 C2 H2A 108.3 . .
N1 C2 H2B 108.3 . .
C5 C2 H2B 108.3 . .
H2A C2 H2B 107.4 . .
C4 C3 N1 108.5(3) . .
C4 C3 H3A 110.0 . .
N1 C3 H3A 110.0 . .
C4 C3 H3B 110.0 . .
N1 C3 H3B 110.0 . .
H3A C3 H3B 108.4 . .
N2 C4 C3 109.4(3) . .
N2 C4 H4A 109.8 . .
C3 C4 H4A 109.8 . .
N2 C4 H4B 109.8 . .
C3 C4 H4B 109.8 . .
H4A C4 H4B 108.3 . .
C6 C5 C2 110.3(5) . .
C6 C5 H5A 109.6 . .
C2 C5 H5A 109.6 . .
C6 C5 H5B 109.6 . .
C2 C5 H5B 109.6 . .
H5A C5 H5B 108.1 . .
C5 C6 N2 115.0(4) . .
C5 C6 H6A 108.5 . .
N2 C6 H6A 108.5 . .
C5 C6 H6B 108.5 . .
N2 C6 H6B 108.5 . .
H6A C6 H6B 107.5 . .
N2 C7 C8 110.4(3) . .
N2 C7 H7A 109.6 . .
C8 C7 H7A 109.6 . .
N2 C7 H7B 109.6 . .
C8 C7 H7B 109.6 . .
H7A C7 H7B 108.1 . .
N3 C8 C9 123.0(4) . .
N3 C8 C7 116.3(3) . .
C9 C8 C7 120.6(4) . .
C10 C9 C8 118.2(5) . .
C10 C9 H9A 120.9 . .
C8 C9 H9A 120.9 . .
C9 C10 C11 119.3(4) . .
C9 C10 H10A 120.4 . .
C11 C10 H10A 120.4 . .
C10 C11 C12 121.4(5) . .
C10 C11 H11A 119.3 . .
C12 C11 H11A 119.3 . .
N3 C12 C11 119.0(5) . .
N3 C12 C13 118.1(4) . .
C11 C12 C13 122.9(5) . .
C12 C13 H13A 109.5 . .
C12 C13 H13B 109.5 . .
H13A C13 H13B 109.5 . .
C12 C13 H13C 109.5 . .
H13A C13 H13C 109.5 . .
H13B C13 H13C 109.5 . .
O1 C14 C22 122.7(3) . .
O1 C14 C15 118.0(3) . .
C22 C14 C15 119.3(3) . .
O2 C15 C16 123.3(3) . .
O2 C15 C14 119.2(3) . .
C16 C15 C14 117.5(3) . .
C17 C16 C21 118.5(3) . .
C17 C16 C15 119.0(3) . .
C21 C16 C15 122.4(3) . .
O3 C17 C16 121.8(3) . .
O3 C17 C18 116.1(3) . .
C16 C17 C18 122.0(3) . .
C19 C18 C17 118.2(4) . .
C19 C18 H18A 120.9 . .
C17 C18 H18A 120.9 . .
C18 C19 C20 121.2(3) . .
C18 C19 H19A 119.4 . .
C20 C19 H19A 119.4 . .
C21 C20 C19 120.2(3) . .
C21 C20 H20A 119.9 . .
C19 C20 H20A 119.9 . .
C20 C21 C16 119.8(3) . .
C20 C21 H21A 120.1 . .
C16 C21 H21A 120.1 . .
O3 C22 C14 121.0(3) . .
O3 C22 C23 111.2(3) . .
C14 C22 C23 127.8(3) . .
C28 C23 C24 118.4(3) . .
C28 C23 C22 119.8(3) . .
C24 C23 C22 121.8(3) . .
C25 C24 C23 119.7(3) . .
C25 C24 H24A 120.1 . .
C23 C24 H24A 120.1 . .
C24 C25 C26 121.2(3) . .
C24 C25 H25A 119.4 . .
C26 C25 H25A 119.4 . .
C27 C26 C25 119.4(3) . .
C27 C26 H26A 120.3 . .
C25 C26 H26A 120.3 . .
C26 C27 C28 120.3(3) . .
C26 C27 H27A 119.9 . .
C28 C27 H27A 119.9 . .
C27 C28 C23 121.1(3) . .
C27 C28 H28A 119.5 . .
C23 C28 H28A 119.5 . .
O6 Cl1 O7 108.2(2) . .
O6 Cl1 O4 109.3(2) . .
O7 Cl1 O4 109.8(2) . .
O6 Cl1 O5 109.9(2) . .
O7 Cl1 O5 109.4(2) . .
O4 Cl1 O5 110.1(2) . .

loop_
_geom_bond_atom_site_label_1
_geom_bond_atom_site_label_2
_geom_bond_distance
_geom_bond_site_symmetry_2
Cu1 O1 1.898(2) .
Cu1 N2 1.984(3) .
Cu1 N1 2.085(4) .
Cu1 N3 2.087(3) .
Cu1 O2 2.217(2) .
O1 C14 1.314(4) .
O2 C15 1.251(4) .
O3 C17 1.357(4) .
O3 C22 1.377(4) .
N1 C1 1.439(6) .
N1 C2 1.478(5) .
N1 C3 1.601(7) .
N2 C7 1.468(5) .
N2 C6 1.484(5) .
N2 C4 1.488(4) .
N3 C8 1.351(5) .
N3 C12 1.352(5) .
C1 H1A 0.9800 .
C1 H1B 0.9800 .
C1 H1C 0.9800 .
C2 C5 1.483(8) .
C2 H2A 0.9900 .
C2 H2B 0.9900 .
C3 C4 1.532(5) .
C3 H3A 0.9900 .
C3 H3B 0.9900 .
C4 H4A 0.9900 .
C4 H4B 0.9900 .
C5 C6 1.439(8) .
C5 H5A 0.9900 .
C5 H5B 0.9900 .
C6 H6A 0.9900 .
C6 H6B 0.9900 .
C7 C8 1.489(6) .
C7 H7A 0.9900 .
C7 H7B 0.9900 .
C8 C9 1.389(5) .
C9 C10 1.365(9) .
C9 H9A 0.9500 .
C10 C11 1.37(1) .
C10 H10A 0.9500 .
C11 C12 1.402(7) .
C11 H11A 0.9500 .
C12 C13 1.493(7) .
C13 H13A 0.9800 .
C13 H13B 0.9800 .
C13 H13C 0.9800 .
C14 C22 1.383(4) .
C14 C15 1.455(4) .
C15 C16 1.447(4) .
C16 C17 1.384(5) .
C16 C21 1.415(4) .
C17 C18 1.396(5) .
C18 C19 1.375(5) .
C18 H18A 0.9500 .
C19 C20 1.399(6) .
C19 H19A 0.9500 .
C20 C21 1.375(5) .
C20 H20A 0.9500 .
C21 H21A 0.9500 .
C22 C23 1.461(4) .
C23 C28 1.399(4) .
C23 C24 1.405(5) .
C24 C25 1.387(5) .
C24 H24A 0.9500 .
C25 C26 1.390(5) .
C25 H25A 0.9500 .
C26 C27 1.375(5) .
C26 H26A 0.9500 .
C27 C28 1.388(5) .
C27 H27A 0.9500 .
C28 H28A 0.9500 .
Cl1 O6 1.428(3) .
Cl1 O7 1.434(3) .
Cl1 O4 1.434(3) .
Cl1 O5 1.439(3) .

loop_
_geom_hbond_atom_site_label_D
_geom_hbond_atom_site_label_H
_geom_hbond_atom_site_label_A
_geom_hbond_distance_DH
_geom_hbond_distance_HA
_geom_hbond_distance_DA
_geom_hbond_angle_DHA
_geom_hbond_site_symmetry_A
C1 H1C O5 0.98 2.51 3.334(6) 141.2 .
C3 H3A O7 0.99 2.42 3.353(6) 156.0 .
C6 H6A O2 0.99 2.39 3.097(5) 128.0 .
C6 H6B O3 0.99 2.48 3.418(6) 157.7 2_545
C7 H7B O6 0.99 2.60 3.554(5) 162.4 3_665
C13 H13A O1 0.98 2.09 3.047(7) 164.4 .

loop_
_geom_torsion_atom_site_label_1
_geom_torsion_atom_site_label_2
_geom_torsion_atom_site_label_3
_geom_torsion_atom_site_label_4
_geom_torsion
_geom_torsion_site_symmetry_1
_geom_torsion_site_symmetry_2
_geom_torsion_site_symmetry_3
_geom_torsion_site_symmetry_4
N1 Cu1 O1 C14 -114.5(3) . . . .
N3 Cu1 O1 C14 96.5(3) . . . .
O2 Cu1 O1 C14 -2.7(3) . . . .
C1 N1 C2 C5 -156.2(5) . . . .
C3 N1 C2 C5 -35.7(6) . . . .
Cu1 N1 C2 C5 75.5(5) . . . .
C1 N1 C3 C4 -152.4(4) . . . .
C2 N1 C3 C4 83.2(4) . . . .
Cu1 N1 C3 C4 -29.2(4) . . . .
C7 N2 C4 C3 164.8(3) . . . .
C6 N2 C4 C3 -75.3(4) . . . .
Cu1 N2 C4 C3 47.4(3) . . . .
N1 C3 C4 N2 -9.6(4) . . . .
N1 C2 C5 C6 -56.3(7) . . . .
C2 C5 C6 N2 51.5(7) . . . .
C7 N2 C6 C5 168.3(5) . . . .
C4 N2 C6 C5 45.8(6) . . . .
Cu1 N2 C6 C5 -73.9(5) . . . .
C6 N2 C7 C8 158.1(3) . . . .
C4 N2 C7 C8 -79.0(3) . . . .
Cu1 N2 C7 C8 37.7(3) . . . .
C12 N3 C8 C9 1.1(5) . . . .
Cu1 N3 C8 C9 -171.7(3) . . . .
C12 N3 C8 C7 -174.6(3) . . . .
Cu1 N3 C8 C7 12.7(4) . . . .
N2 C7 C8 N3 -34.2(4) . . . .
N2 C7 C8 C9 150.0(3) . . . .
N3 C8 C9 C10 0.3(6) . . . .
C7 C8 C9 C10 175.8(4) . . . .
C8 C9 C10 C11 -1.3(7) . . . .
C9 C10 C11 C12 0.9(8) . . . .
C8 N3 C12 C11 -1.4(5) . . . .
Cu1 N3 C12 C11 169.5(3) . . . .
C8 N3 C12 C13 176.5(4) . . . .
Cu1 N3 C12 C13 -12.5(5) . . . .
C10 C11 C12 N3 0.5(7) . . . .
C10 C11 C12 C13 -177.4(5) . . . .
Cu1 O1 C14 C22 179.1(3) . . . .
Cu1 O1 C14 C15 2.0(4) . . . .
Cu1 O2 C15 C16 178.0(2) . . . .
Cu1 O2 C15 C14 -2.9(3) . . . .
O1 C14 C15 O2 1.0(5) . . . .
C22 C14 C15 O2 -176.1(3) . . . .
O1 C14 C15 C16 -179.9(3) . . . .
C22 C14 C15 C16 3.0(5) . . . .
O2 C15 C16 C17 178.8(3) . . . .
C14 C15 C16 C17 -0.2(4) . . . .
O2 C15 C16 C21 -1.8(5) . . . .
C14 C15 C16 C21 179.2(3) . . . .
C22 O3 C17 C16 2.9(5) . . . .
C22 O3 C17 C18 -177.2(3) . . . .
C21 C16 C17 O3 177.9(3) . . . .
C15 C16 C17 O3 -2.7(5) . . . .
C21 C16 C17 C18 -2.1(5) . . . .
C15 C16 C17 C18 177.4(3) . . . .
O3 C17 C18 C19 -178.7(3) . . . .
C16 C17 C18 C19 1.2(5) . . . .
C17 C18 C19 C20 0.6(6) . . . .
C18 C19 C20 C21 -1.6(6) . . . .
C19 C20 C21 C16 0.8(5) . . . .
C17 C16 C21 C20 1.0(5) . . . .
C15 C16 C21 C20 -178.4(3) . . . .
C17 O3 C22 C14 0.1(5) . . . .
C17 O3 C22 C23 -178.2(3) . . . .
O1 C14 C22 O3 -180.0(3) . . . .
C15 C14 C22 O3 -3.0(5) . . . .
O1 C14 C22 C23 -2.0(6) . . . .
C15 C14 C22 C23 175.0(3) . . . .
O3 C22 C23 C28 16.3(4) . . . .
C14 C22 C23 C28 -161.8(3) . . . .
O3 C22 C23 C24 -163.9(3) . . . .
C14 C22 C23 C24 18.0(5) . . . .
C28 C23 C24 C25 -1.5(5) . . . .
C22 C23 C24 C25 178.7(3) . . . .
C23 C24 C25 C26 2.3(6) . . . .
C24 C25 C26 C27 -1.3(6) . . . .
C25 C26 C27 C28 -0.5(5) . . . .
C26 C27 C28 C23 1.2(5) . . . .
C24 C23 C28 C27 -0.2(5) . . . .
C22 C23 C28 C27 179.6(3) . . . .
